data_4065673
loop_
_publ_author_name
'Rupar, Paul A.'
'Staroverov, Viktor N.'
'Baines, Kim M.'

_publ_section_title
;
 Reactivity Studies of N-Heterocyclic Carbene Complexes of
 Germanium(II)&#x2020;
;
_journal_issue 21
_journal_name_full Organometallics
_journal_page_first 4871
_journal_paper_doi 10.1021/om100059z
_journal_volume 29
_journal_year 2010
_chemical_formula_sum 'C20 H41 Ge I N2 O2'
_chemical_formula_weight 541.04
_space_group_IT_number 14
_symmetry_cell_setting monoclinic
_symmetry_Int_Tables_number 14
_symmetry_space_group_name_Hall '-P 2ybc'
_symmetry_space_group_name_H-M 'P 1 21/c 1'
_atom_sites_solution_hydrogens geom
_atom_sites_solution_primary direct
_atom_sites_solution_secondary difmap
_audit_creation_method SHELXL-97
_cell_angle_alpha 90.00
_cell_angle_beta 92.14(3)
_cell_angle_gamma 90.00
_cell_formula_units_Z 4
_cell_length_a 11.821(2)
_cell_length_b 13.765(3)
_cell_length_c 15.378(3)
_cell_measurement_temperature 150(2)
_cell_volume 2500.5(8)
_computing_cell_refinement 'DENZO-SMN (Otwinowski & Minor, 1997)'
_computing_data_collection 'COLLECT (Nonius, 1997-2001)'
_computing_data_reduction DENZO-SMN
_computing_molecular_graphics 'SHELXTL/PC (Sheldrick, 2001)'
_computing_publication_material SHELXTL/PC
_computing_structure_refinement 'SHELXL-97 (Sheldrick, 1997)'
_computing_structure_solution 'SHELXS-97 (Sheldrick, 1997)'
_diffrn_ambient_temperature 150(2)
_diffrn_measured_fraction_theta_full 0.991
_diffrn_measured_fraction_theta_max 0.991
_diffrn_radiation_monochromator graphite
_diffrn_radiation_probe x-ray
_diffrn_radiation_type MoK\a
_diffrn_radiation_wavelength 0.71073
_diffrn_reflns_av_R_equivalents 0.0270
_diffrn_reflns_av_sigmaI/netI 0.0336
_diffrn_reflns_limit_h_max 15
_diffrn_reflns_limit_h_min -15
_diffrn_reflns_limit_k_max 16
_diffrn_reflns_limit_k_min -17
_diffrn_reflns_limit_l_max 19
_diffrn_reflns_limit_l_min -19
_diffrn_reflns_number 10108
_diffrn_reflns_theta_full 27.48
_diffrn_reflns_theta_max 27.48
_diffrn_reflns_theta_min 2.27
_diffrn_source 'fine-focus sealed tube'
_exptl_absorpt_coefficient_mu 2.475
_exptl_absorpt_correction_T_max 0.8361
_exptl_absorpt_correction_T_min 0.3183
_exptl_absorpt_correction_type multi-scan
_exptl_absorpt_process_details 'DENZO-SMN (Otwinowski & Minor, 1997)'
_exptl_crystal_colour colorless
_exptl_crystal_density_diffrn 1.437
_exptl_crystal_density_method 'not measured'
_exptl_crystal_description plate
_exptl_crystal_F_000 1104
_exptl_crystal_recrystallization_method CH3CN/Et2O
_exptl_crystal_size_max 0.60
_exptl_crystal_size_mid 0.17
_exptl_crystal_size_min 0.08
_refine_diff_density_max 3.340
_refine_diff_density_min -1.171
_refine_diff_density_rms 0.165
_refine_ls_extinction_method none
_refine_ls_goodness_of_fit_ref 1.155
_refine_ls_hydrogen_treatment constr
_refine_ls_matrix_type full
_refine_ls_number_parameters 248
_refine_ls_number_reflns 5678
_refine_ls_number_restraints 0
_refine_ls_restrained_S_all 1.155
_refine_ls_R_factor_all 0.0582
_refine_ls_R_factor_gt 0.0526
_refine_ls_shift/su_max 0.001
_refine_ls_shift/su_mean 0.000
_refine_ls_structure_factor_coef Fsqd
_refine_ls_weighting_details 'calc w=1/[\s^2^(Fo^2^)+(0.0629P)^2^+16.2474P] where P=(Fo^2^+2Fc^2^)/3'
_refine_ls_weighting_scheme calc
_refine_ls_wR_factor_gt 0.1545
_refine_ls_wR_factor_ref 0.1582
_reflns_number_gt 5066
_reflns_number_total 5678
_reflns_threshold_expression >2sigma(I)
_cod_data_source_file om100059z_si_001.cif
_cod_data_source_block 08062
_cod_original_cell_volume 2500.6(9)
_cod_original_sg_symbol_H-M 'P 21/c'
_cod_database_code 4065673

loop_
_symmetry_equiv_pos_as_xyz
'x, y, z'
'-x, y+1/2, -z+1/2'
'-x, -y, -z'
'x, -y-1/2, z-1/2'

loop_
_atom_site_label
_atom_site_type_symbol
_atom_site_fract_x
_atom_site_fract_y
_atom_site_fract_z
_atom_site_U_iso_or_equiv
_atom_site_adp_type
_atom_site_occupancy
_atom_site_symmetry_multiplicity
_atom_site_calc_flag
_atom_site_refinement_flags
I I 0.60651(3) 0.98104(3) 0.23894(3) 0.03361(14) Uani 1 1 d .
Ge Ge 0.22028(4) 0.11758(4) 0.21821(3) 0.01950(14) Uani 1 1 d .
C1 C 0.2636(4) -0.0227(4) 0.2221(3) 0.0191(9) Uani 1 1 d .
O1 O 0.1774(3) 0.1406(3) 0.1091(2) 0.0263(8) Uani 1 1 d .
N2 N 0.2864(3) -0.0699(3) 0.2979(3) 0.0189(8) Uani 1 1 d .
O2 O 0.1029(3) 0.1306(3) 0.2846(2) 0.0259(8) Uani 1 1 d .
C3 C 0.3258(4) -0.1624(4) 0.2809(3) 0.0207(9) Uani 1 1 d .
C4 C 0.3247(4) -0.1721(4) 0.1931(3) 0.0215(9) Uani 1 1 d .
N5 N 0.2867(3) -0.0847(3) 0.1580(3) 0.0194(8) Uani 1 1 d .
C6 C 0.3667(5) -0.2341(4) 0.3476(4) 0.0323(12) Uani 1 1 d .
H6A H 0.3807 -0.2966 0.3195 0.048 Uiso 1 1 calc R
H6B H 0.3091 -0.2424 0.3913 0.048 Uiso 1 1 calc R
H6C H 0.4370 -0.2104 0.3760 0.048 Uiso 1 1 calc R
C7 C 0.3621(5) -0.2570(5) 0.1414(4) 0.0340(12) Uani 1 1 d .
H7A H 0.4383 -0.2449 0.1208 0.051 Uiso 1 1 calc R
H7B H 0.3095 -0.2667 0.0914 0.051 Uiso 1 1 calc R
H7C H 0.3631 -0.3153 0.1781 0.051 Uiso 1 1 calc R
C8 C 0.2674(5) -0.0275(4) 0.3851(3) 0.0244(10) Uani 1 1 d .
H8 H 0.2378 0.0398 0.3752 0.029 Uiso 1 1 calc R
C9 C 0.1769(6) -0.0831(5) 0.4321(4) 0.0354(13) Uani 1 1 d .
H9A H 0.1117 -0.0945 0.3922 0.053 Uiso 1 1 calc R
H9B H 0.1529 -0.0452 0.4821 0.053 Uiso 1 1 calc R
H9C H 0.2077 -0.1456 0.4524 0.053 Uiso 1 1 calc R
C10 C 0.3786(6) -0.0177(5) 0.4389(4) 0.0385(14) Uani 1 1 d .
H10A H 0.3992 -0.0808 0.4643 0.058 Uiso 1 1 calc R
H10B H 0.3690 0.0298 0.4855 0.058 Uiso 1 1 calc R
H10C H 0.4386 0.0042 0.4012 0.058 Uiso 1 1 calc R
C11 C 0.2740(5) -0.0602(4) 0.0639(3) 0.0297(12) Uani 1 1 d .
H11 H 0.2586 0.0111 0.0603 0.036 Uiso 1 1 calc R
C12 C 0.3842(6) -0.0782(6) 0.0177(4) 0.0451(17) Uani 1 1 d .
H12A H 0.4478 -0.0516 0.0529 0.068 Uiso 1 1 calc R
H12B H 0.3805 -0.0462 -0.0392 0.068 Uiso 1 1 calc R
H12C H 0.3950 -0.1482 0.0099 0.068 Uiso 1 1 calc R
C13 C 0.1712(6) -0.1113(5) 0.0219(4) 0.0402(15) Uani 1 1 d .
H13A H 0.1835 -0.1817 0.0230 0.060 Uiso 1 1 calc R
H13B H 0.1605 -0.0895 -0.0385 0.060 Uiso 1 1 calc R
H13C H 0.1037 -0.0955 0.0542 0.060 Uiso 1 1 calc R
C14 C 0.2083(5) 0.2209(5) 0.0526(4) 0.0319(12) Uani 1 1 d .
C15 C 0.1482(8) 0.1979(7) -0.0334(5) 0.062(2) Uani 1 1 d .
H15A H 0.1791 0.1378 -0.0571 0.092 Uiso 1 1 calc R
H15B H 0.1595 0.2514 -0.0742 0.092 Uiso 1 1 calc R
H15C H 0.0671 0.1896 -0.0245 0.092 Uiso 1 1 calc R
C16 C 0.1674(8) 0.3159(6) 0.0890(6) 0.062(2) Uani 1 1 d .
H16A H 0.0877 0.3097 0.1035 0.093 Uiso 1 1 calc R
H16B H 0.1751 0.3673 0.0455 0.093 Uiso 1 1 calc R
H16C H 0.2127 0.3323 0.1416 0.093 Uiso 1 1 calc R
C17 C 0.3357(6) 0.2219(7) 0.0425(5) 0.055(2) Uani 1 1 d .
H17A H 0.3737 0.2331 0.0993 0.083 Uiso 1 1 calc R
H17B H 0.3556 0.2739 0.0023 0.083 Uiso 1 1 calc R
H17C H 0.3599 0.1593 0.0192 0.083 Uiso 1 1 calc R
C18 C -0.0140(4) 0.1046(4) 0.2641(4) 0.0269(11) Uani 1 1 d .
C19 C -0.0701(5) 0.1869(5) 0.2132(4) 0.0401(14) Uani 1 1 d .
H19A H -0.0613 0.2475 0.2461 0.060 Uiso 1 1 calc R
H19B H -0.1508 0.1725 0.2035 0.060 Uiso 1 1 calc R
H19C H -0.0345 0.1937 0.1569 0.060 Uiso 1 1 calc R
C20 C -0.0230(5) 0.0101(5) 0.2149(4) 0.0361(13) Uani 1 1 d .
H20A H 0.0112 0.0174 0.1582 0.054 Uiso 1 1 calc R
H20B H -0.1029 -0.0077 0.2062 0.054 Uiso 1 1 calc R
H20C H 0.0168 -0.0410 0.2482 0.054 Uiso 1 1 calc R
C21 C -0.0677(5) 0.0946(6) 0.3526(4) 0.0406(15) Uani 1 1 d .
H21A H -0.0301 0.0422 0.3858 0.061 Uiso 1 1 calc R
H21B H -0.1484 0.0793 0.3440 0.061 Uiso 1 1 calc R
H21C H -0.0592 0.1558 0.3848 0.061 Uiso 1 1 calc R
C22 C 0.3419(5) 0.1918(4) 0.2719(4) 0.0303(12) Uani 1 1 d .
H22A H 0.3349 0.2599 0.2539 0.046 Uiso 1 1 calc R
H22B H 0.4145 0.1659 0.2538 0.046 Uiso 1 1 calc R
H22C H 0.3381 0.1875 0.3353 0.046 Uiso 1 1 calc R

loop_
_atom_site_aniso_label
_atom_site_aniso_U_11
_atom_site_aniso_U_22
_atom_site_aniso_U_33
_atom_site_aniso_U_23
_atom_site_aniso_U_13
_atom_site_aniso_U_12
I 0.0330(2) 0.0212(2) 0.0466(3) 0.00009(14) 0.00113(16) -0.00179(14)
Ge 0.0206(3) 0.0165(3) 0.0213(3) 0.00075(18) -0.00089(18) -0.00067(19)
C1 0.020(2) 0.018(2) 0.020(2) 0.0006(17) -0.0004(17) -0.0045(17)
O1 0.031(2) 0.029(2) 0.0189(17) 0.0070(14) -0.0032(14) -0.0019(16)
N2 0.0202(19) 0.0167(19) 0.0197(19) 0.0004(15) -0.0006(15) -0.0015(15)
O2 0.0249(18) 0.029(2) 0.0234(18) -0.0029(15) -0.0007(14) 0.0011(15)
C3 0.017(2) 0.017(2) 0.028(2) 0.0015(19) 0.0002(17) 0.0009(18)
C4 0.019(2) 0.018(2) 0.028(2) 0.0002(19) -0.0010(18) -0.0013(18)
N5 0.0199(19) 0.019(2) 0.0192(19) 0.0007(15) 0.0001(15) -0.0016(16)
C6 0.036(3) 0.030(3) 0.030(3) 0.006(2) -0.005(2) 0.009(2)
C7 0.037(3) 0.032(3) 0.033(3) -0.006(2) -0.001(2) 0.005(2)
C8 0.029(3) 0.027(3) 0.017(2) -0.0012(19) -0.0002(19) 0.002(2)
C9 0.042(3) 0.040(3) 0.024(3) 0.006(2) 0.011(2) 0.000(3)
C10 0.043(3) 0.046(4) 0.026(3) -0.008(3) -0.009(2) 0.001(3)
C11 0.042(3) 0.027(3) 0.021(2) 0.001(2) 0.002(2) -0.002(2)
C12 0.054(4) 0.057(4) 0.025(3) -0.006(3) 0.013(3) -0.021(3)
C13 0.036(3) 0.051(4) 0.032(3) -0.012(3) -0.012(2) 0.007(3)
C14 0.030(3) 0.035(3) 0.030(3) 0.015(2) -0.001(2) -0.003(2)
C15 0.067(5) 0.075(6) 0.041(4) 0.031(4) -0.017(4) -0.028(5)
C16 0.067(5) 0.034(4) 0.086(6) 0.018(4) 0.021(5) 0.006(4)
C17 0.035(4) 0.068(5) 0.063(5) 0.032(4) 0.009(3) -0.006(3)
C18 0.018(2) 0.033(3) 0.029(3) -0.004(2) 0.0015(19) 0.001(2)
C19 0.030(3) 0.047(4) 0.044(3) 0.005(3) -0.002(2) 0.010(3)
C20 0.026(3) 0.039(3) 0.043(3) -0.006(3) 0.002(2) -0.006(2)
C21 0.030(3) 0.062(4) 0.030(3) -0.002(3) 0.008(2) 0.001(3)
C22 0.027(3) 0.027(3) 0.036(3) -0.001(2) -0.004(2) -0.006(2)

loop_
_atom_type_symbol
_atom_type_description
_atom_type_scat_dispersion_real
_atom_type_scat_dispersion_imag
_atom_type_scat_source
C C 0.0033 0.0016 'International Tables Vol C Tables 4.2.6.8 and 6.1.1.4'
H H 0.0000 0.0000 'International Tables Vol C Tables 4.2.6.8 and 6.1.1.4'
N N 0.0061 0.0033 'International Tables Vol C Tables 4.2.6.8 and 6.1.1.4'
O O 0.0106 0.0060 'International Tables Vol C Tables 4.2.6.8 and 6.1.1.4'
Ge Ge 0.1547 1.8001 'International Tables Vol C Tables 4.2.6.8 and 6.1.1.4'
I I -0.4742 1.8119 'International Tables Vol C Tables 4.2.6.8 and 6.1.1.4'

loop_
_geom_angle_atom_site_label_1
_geom_angle_atom_site_label_2
_geom_angle_atom_site_label_3
_geom_angle
O2 Ge O1 109.18(18)
O2 Ge C22 106.8(2)
O1 Ge C22 119.7(2)
O2 Ge C1 106.71(19)
O1 Ge C1 105.46(19)
C22 Ge C1 108.3(2)
N5 C1 N2 106.8(4)
N5 C1 Ge 130.7(4)
N2 C1 Ge 122.2(3)
C14 O1 Ge 129.3(3)
C1 N2 C3 109.6(4)
C1 N2 C8 123.8(4)
C3 N2 C8 126.5(4)
C18 O2 Ge 127.8(3)
C4 C3 N2 106.7(4)
C4 C3 C6 127.6(5)
N2 C3 C6 125.5(5)
C3 C4 N5 107.1(4)
C3 C4 C7 128.0(5)
N5 C4 C7 124.8(5)
C1 N5 C4 109.7(4)
C1 N5 C11 123.7(4)
C4 N5 C11 126.5(4)
N2 C8 C9 111.3(5)
N2 C8 C10 111.5(5)
C9 C8 C10 113.1(5)
N5 C11 C13 111.0(5)
N5 C11 C12 111.0(5)
C13 C11 C12 114.1(5)
O1 C14 C16 110.1(5)
O1 C14 C15 104.0(5)
C16 C14 C15 111.0(7)
O1 C14 C17 109.8(5)
C16 C14 C17 111.3(7)
C15 C14 C17 110.4(6)
O2 C18 C20 111.8(4)
O2 C18 C19 108.9(5)
C20 C18 C19 111.3(5)
O2 C18 C21 104.7(4)
C20 C18 C21 110.2(5)
C19 C18 C21 109.8(5)

loop_
_geom_bond_atom_site_label_1
_geom_bond_atom_site_label_2
_geom_bond_distance
Ge O2 1.762(4)
Ge O1 1.764(3)
Ge C22 1.924(5)
Ge C1 1.998(5)
C1 N5 1.340(6)
C1 N2 1.353(6)
O1 C14 1.460(6)
N2 C3 1.384(6)
N2 C8 1.487(6)
O2 C18 1.450(6)
C3 C4 1.356(7)
C3 C6 1.491(7)
C4 N5 1.386(6)
C4 C7 1.490(7)
N5 C11 1.487(6)
C8 C9 1.521(8)
C8 C10 1.532(8)
C11 C13 1.526(8)
C11 C12 1.527(9)
C14 C16 1.509(10)
C14 C15 1.511(9)
C14 C17 1.519(9)
C18 C20 1.508(8)
C18 C19 1.516(8)
C18 C21 1.530(8)
